data_1512804
loop_
_publ_author_name
'Tarlok S. Lobana'
'Poonam Kumari'
'Geeta Hundal'
'Ray J. Butcher'
'A. Castineiras'
'Takashiro Akitsu'

_publ_section_title
;
 Metal derivatives of N1-substituted thiosemicarbazones: Synthesis,
 structures and spectroscopy of nickel(II) and cobalt(III) complexes
;
_journal_name_full
;
Inorganica Chimica Acta
;
_journal_page_first 605
_journal_page_last 615
_journal_paper_doi 10.1016/j.ica.2012.09.021
_journal_volume 394
_journal_year 2013
_chemical_formula_moiety 'C36 H35 N3 Ni O P2 S'
_chemical_formula_sum 'C36 H35 N3 Ni O P2 S'
_chemical_formula_weight 678.38
_space_group_IT_number 14
_symmetry_cell_setting monoclinic
_symmetry_space_group_name_Hall '-P 2ybc'
_symmetry_space_group_name_H-M 'P 1 21/c 1'
_atom_sites_solution_hydrogens geom
_atom_sites_solution_primary direct
_atom_sites_solution_secondary difmap
_cell_angle_alpha 90.00
_cell_angle_beta 100.801(16)
_cell_angle_gamma 90.00
_cell_formula_units_Z 4
_cell_length_a 12.0067(14)
_cell_length_b 10.2385(14)
_cell_length_c 27.191(4)
_cell_measurement_reflns_used 1777
_cell_measurement_temperature 293(2)
_cell_measurement_theta_max 32.6191
_cell_measurement_theta_min 5.0434
_cell_volume 3283.4(8)
_computing_cell_refinement
;
CrysAlisPro, Oxford Diffraction Ltd.,
Version 1.171.33.55 (release 05-01-2010 CrysAlis171 .NET)
(compiled Jan  5 2010,16:28:46)
;
_computing_data_collection
;
CrysAlisPro, Oxford Diffraction Ltd.,
Version 1.171.33.55 (release 05-01-2010 CrysAlis171 .NET)
(compiled Jan  5 2010,16:28:46)
;
_computing_data_reduction
;
CrysAlisPro, Oxford Diffraction Ltd.,
Version 1.171.33.55 (release 05-01-2010 CrysAlis171 .NET)
(compiled Jan  5 2010,16:28:46)
;
_computing_molecular_graphics 'SHELXLTL (Sheldrick, 2008)'
_computing_publication_material SHELXLTL
_computing_structure_refinement 'SHELXL-97 (Sheldrick, 2008)'
_computing_structure_solution 'SHELXS-97 (Sheldrick, 2008)'
_diffrn_ambient_temperature 293(2)
_diffrn_detector_area_resol_mean 10.5081
_diffrn_measured_fraction_theta_full 0.987
_diffrn_measured_fraction_theta_max 0.912
_diffrn_measurement_device_type 'Xcalibur, Ruby, Gemini'
_diffrn_measurement_method '\w scans'
_diffrn_radiation_monochromator graphite
_diffrn_radiation_source 'Enhance (Mo) X-ray Source'
_diffrn_radiation_type MoK\a
_diffrn_radiation_wavelength 0.71073
_diffrn_reflns_av_R_equivalents 0.0789
_diffrn_reflns_av_sigmaI/netI 0.1100
_diffrn_reflns_limit_h_max 17
_diffrn_reflns_limit_h_min -13
_diffrn_reflns_limit_k_max 15
_diffrn_reflns_limit_k_min -15
_diffrn_reflns_limit_l_max 41
_diffrn_reflns_limit_l_min -36
_diffrn_reflns_number 30228
_diffrn_reflns_theta_full 25.00
_diffrn_reflns_theta_max 32.74
_diffrn_reflns_theta_min 5.05
_exptl_absorpt_coefficient_mu 0.786
_exptl_absorpt_correction_T_max 1.00000
_exptl_absorpt_correction_T_min 0.83928
_exptl_absorpt_correction_type multi-scan
_exptl_absorpt_process_details
;
CrysAlisPro, Oxford Diffraction Ltd.,
Version 1.171.33.55 (release 05-01-2010 CrysAlis171 .NET)
(compiled Jan  5 2010,16:28:46)
Empirical absorption correction using spherical harmonics,
 implemented in SCALE3 ABSPACK scaling algorithm.
;
_exptl_crystal_colour red-brown
_exptl_crystal_density_diffrn 1.372
_exptl_crystal_density_method 'not measured'
_exptl_crystal_description chunk
_exptl_crystal_F_000 1416
_exptl_crystal_size_max 0.46
_exptl_crystal_size_mid 0.35
_exptl_crystal_size_min 0.24
_refine_diff_density_max 1.457
_refine_diff_density_min -0.491
_refine_diff_density_rms 0.095
_refine_ls_extinction_method none
_refine_ls_goodness_of_fit_ref 0.908
_refine_ls_hydrogen_treatment constr
_refine_ls_matrix_type full
_refine_ls_number_parameters 399
_refine_ls_number_reflns 11040
_refine_ls_number_restraints 0
_refine_ls_restrained_S_all 0.908
_refine_ls_R_factor_all 0.1231
_refine_ls_R_factor_gt 0.0645
_refine_ls_shift/su_max 0.001
_refine_ls_shift/su_mean 0.000
_refine_ls_structure_factor_coef Fsqd
_refine_ls_weighting_details 'calc w=1/[\s^2^(Fo^2^)+(0.0781P)^2^] where P=(Fo^2^+2Fc^2^)/3'
_refine_ls_weighting_scheme calc
_refine_ls_wR_factor_gt 0.1445
_refine_ls_wR_factor_ref 0.1577
_reflns_number_gt 5537
_reflns_number_total 11040
_reflns_threshold_expression I>2\s(I)
_cod_data_source_file ICA-2013-394-605-615-4.cif
_cod_data_source_block 7
_cod_database_code 1512804

loop_
_symmetry_equiv_pos_as_xyz
'x, y, z'
'-x, y+1/2, -z+1/2'
'-x, -y, -z'
'x, -y-1/2, z-1/2'

loop_
_atom_site_label
_atom_site_type_symbol
_atom_site_fract_x
_atom_site_fract_y
_atom_site_fract_z
_atom_site_U_iso_or_equiv
_atom_site_adp_type
_atom_site_occupancy
_atom_site_symmetry_multiplicity
_atom_site_calc_flag
_atom_site_refinement_flags
Ni Ni 0.68211(3) 0.02836(3) 0.108591(13) 0.03202(11) Uani 1 1 d .
S S 0.86248(6) 0.05319(8) 0.12266(3) 0.0471(2) Uani 1 1 d .
P1 P 0.69563(6) -0.11838(6) 0.16832(3) 0.03077(16) Uani 1 1 d .
P2 P 0.53638(7) 0.01483(7) 0.23006(3) 0.03839(18) Uani 1 1 d .
O1 O 0.52969(17) -0.00921(19) 0.09649(8) 0.0451(5) Uani 1 1 d .
N1 N 0.67345(18) 0.1484(2) 0.05460(8) 0.0307(5) Uani 1 1 d .
N2 N 0.7741(2) 0.1951(2) 0.04194(9) 0.0388(5) Uani 1 1 d .
N3 N 0.9677(2) 0.1928(3) 0.06275(11) 0.0582(8) Uani 1 1 d .
H3B H 1.0278 0.1606 0.0809 0.070 Uiso 1 1 calc R
C1 C 0.4501(2) 0.0497(3) 0.06486(10) 0.0366(6) Uani 1 1 d .
C2 C 0.3388(2) 0.0074(3) 0.06348(12) 0.0432(7) Uani 1 1 d .
H2A H 0.3261 -0.0625 0.0836 0.052 Uiso 1 1 calc R
C3 C 0.2481(3) 0.0654(3) 0.03361(12) 0.0502(8) Uani 1 1 d .
H3A H 0.1750 0.0361 0.0341 0.060 Uiso 1 1 calc R
C4 C 0.2648(3) 0.1668(4) 0.00287(13) 0.0579(9) Uani 1 1 d .
H4A H 0.2033 0.2077 -0.0171 0.070 Uiso 1 1 calc R
C5 C 0.3733(3) 0.2072(3) 0.00196(12) 0.0501(8) Uani 1 1 d .
H5A H 0.3838 0.2748 -0.0196 0.060 Uiso 1 1 calc R
C6 C 0.4695(2) 0.1514(3) 0.03205(10) 0.0358(6) Uani 1 1 d .
C7 C 0.5816(2) 0.1928(3) 0.02619(10) 0.0363(6) Uani 1 1 d .
C8 C 0.5896(3) 0.2889(3) -0.01533(12) 0.0519(8) Uani 1 1 d .
H8A H 0.6675 0.2993 -0.0183 0.078 Uiso 1 1 calc R
H8B H 0.5595 0.3717 -0.0077 0.078 Uiso 1 1 calc R
H8C H 0.5469 0.2566 -0.0464 0.078 Uiso 1 1 calc R
C9 C 0.8640(2) 0.1545(3) 0.07118(11) 0.0401(6) Uani 1 1 d .
C10 C 0.9790(3) 0.2874(4) 0.02361(17) 0.0749(12) Uani 1 1 d .
H10A H 1.0561 0.3204 0.0298 0.090 Uiso 1 1 calc R
H10B H 0.9289 0.3606 0.0259 0.090 Uiso 1 1 calc R
C11 C 0.9526(4) 0.2335(5) -0.02784(18) 0.0957(15) Uani 1 1 d .
H11A H 0.9705 0.2972 -0.0511 0.144 Uiso 1 1 calc R
H11B H 0.8733 0.2124 -0.0361 0.144 Uiso 1 1 calc R
H11C H 0.9966 0.1561 -0.0297 0.144 Uiso 1 1 calc R
C12 C 0.7108(2) -0.2763(2) 0.13936(9) 0.0342(6) Uani 1 1 d .
C13 C 0.8122(3) -0.3034(3) 0.12413(12) 0.0464(7) Uani 1 1 d .
H13A H 0.8717 -0.2439 0.1303 0.056 Uiso 1 1 calc R
C14 C 0.8244(3) -0.4198(3) 0.09975(13) 0.0558(9) Uani 1 1 d .
H14A H 0.8926 -0.4382 0.0896 0.067 Uiso 1 1 calc R
C15 C 0.7376(3) -0.5079(3) 0.09035(14) 0.0580(9) Uani 1 1 d .
H15A H 0.7472 -0.5861 0.0743 0.070 Uiso 1 1 calc R
C16 C 0.6370(3) -0.4812(3) 0.10452(13) 0.0552(9) Uani 1 1 d .
H16A H 0.5774 -0.5405 0.0975 0.066 Uiso 1 1 calc R
C17 C 0.6232(3) -0.3658(3) 0.12947(11) 0.0416(7) Uani 1 1 d .
H17A H 0.5548 -0.3485 0.1396 0.050 Uiso 1 1 calc R
C18 C 0.8092(2) -0.1145(3) 0.22261(10) 0.0347(6) Uani 1 1 d .
C19 C 0.8504(3) -0.2294(3) 0.24671(11) 0.0441(7) Uani 1 1 d .
H19A H 0.8247 -0.3097 0.2331 0.053 Uiso 1 1 calc R
C20 C 0.9292(3) -0.2246(4) 0.29058(12) 0.0588(9) Uani 1 1 d .
H20A H 0.9568 -0.3018 0.3063 0.071 Uiso 1 1 calc R
C21 C 0.9670(3) -0.1071(4) 0.31118(13) 0.0614(9) Uani 1 1 d .
H21A H 1.0200 -0.1048 0.3409 0.074 Uiso 1 1 calc R
C22 C 0.9267(3) 0.0076(3) 0.28806(13) 0.0551(9) Uani 1 1 d .
H22A H 0.9516 0.0873 0.3025 0.066 Uiso 1 1 calc R
C23 C 0.8495(3) 0.0045(3) 0.24360(12) 0.0444(7) Uani 1 1 d .
H23A H 0.8242 0.0822 0.2276 0.053 Uiso 1 1 calc R
C24 C 0.5701(2) -0.1342(3) 0.19646(10) 0.0370(6) Uani 1 1 d .
H24A H 0.5811 -0.2068 0.2198 0.044 Uiso 1 1 calc R
H24B H 0.5057 -0.1550 0.1704 0.044 Uiso 1 1 calc R
C25 C 0.6095(3) -0.0107(3) 0.29486(11) 0.0408(7) Uani 1 1 d .
C26 C 0.6205(3) -0.1283(3) 0.32062(12) 0.0554(9) Uani 1 1 d .
H26A H 0.5927 -0.2044 0.3040 0.066 Uiso 1 1 calc R
C27 C 0.6716(4) -0.1346(4) 0.37004(14) 0.0716(11) Uani 1 1 d .
H27A H 0.6777 -0.2143 0.3868 0.086 Uiso 1 1 calc R
C28 C 0.7142(4) -0.0224(5) 0.39507(15) 0.0759(12) Uani 1 1 d .
H28A H 0.7483 -0.0263 0.4287 0.091 Uiso 1 1 calc R
C29 C 0.7058(3) 0.0948(4) 0.37015(14) 0.0687(11) Uani 1 1 d .
H29A H 0.7346 0.1704 0.3868 0.082 Uiso 1 1 calc R
C30 C 0.6546(3) 0.1006(3) 0.32026(12) 0.0489(7) Uani 1 1 d .
H30A H 0.6503 0.1801 0.3035 0.059 Uiso 1 1 calc R
C31 C 0.3879(3) -0.0285(3) 0.23142(11) 0.0419(7) Uani 1 1 d .
C32 C 0.3476(3) -0.0889(3) 0.27043(13) 0.0529(8) Uani 1 1 d .
H32A H 0.3973 -0.1086 0.3000 0.063 Uiso 1 1 calc R
C33 C 0.2343(3) -0.1197(4) 0.26542(16) 0.0665(10) Uani 1 1 d .
H33A H 0.2081 -0.1583 0.2921 0.080 Uiso 1 1 calc R
C34 C 0.1611(3) -0.0951(4) 0.22283(18) 0.0709(11) Uani 1 1 d .
H34A H 0.0853 -0.1185 0.2199 0.085 Uiso 1 1 calc R
C35 C 0.1973(3) -0.0358(4) 0.18360(16) 0.0696(11) Uani 1 1 d .
H35A H 0.1468 -0.0197 0.1539 0.084 Uiso 1 1 calc R
C36 C 0.3110(3) 0.0004(3) 0.18878(13) 0.0525(8) Uani 1 1 d .
H36A H 0.3351 0.0449 0.1629 0.063 Uiso 1 1 calc R

loop_
_atom_site_aniso_label
_atom_site_aniso_U_11
_atom_site_aniso_U_22
_atom_site_aniso_U_33
_atom_site_aniso_U_23
_atom_site_aniso_U_13
_atom_site_aniso_U_12
Ni 0.03086(19) 0.02858(17) 0.03572(19) 0.00264(14) 0.00388(14) 0.00067(14)
S 0.0318(4) 0.0558(5) 0.0510(4) 0.0111(4) 0.0012(3) -0.0046(3)
P1 0.0287(3) 0.0279(3) 0.0350(4) 0.0016(3) 0.0042(3) 0.0016(3)
P2 0.0418(4) 0.0309(3) 0.0434(4) -0.0005(3) 0.0105(3) 0.0022(3)
O1 0.0373(11) 0.0471(11) 0.0480(12) 0.0147(9) 0.0005(10) -0.0031(9)
N1 0.0290(12) 0.0288(10) 0.0354(12) -0.0013(9) 0.0091(9) 0.0000(9)
N2 0.0334(13) 0.0356(12) 0.0506(14) 0.0022(11) 0.0159(11) -0.0019(10)
N3 0.0335(14) 0.0727(19) 0.0706(19) 0.0117(15) 0.0154(13) -0.0064(13)
C1 0.0328(15) 0.0405(15) 0.0369(15) -0.0058(12) 0.0076(12) 0.0030(11)
C2 0.0367(16) 0.0481(16) 0.0446(17) -0.0030(13) 0.0068(14) -0.0013(13)
C3 0.0319(16) 0.068(2) 0.0501(18) -0.0086(16) 0.0058(14) 0.0031(14)
C4 0.0343(18) 0.082(2) 0.055(2) 0.0122(18) 0.0030(15) 0.0181(17)
C5 0.0472(19) 0.0593(19) 0.0438(17) 0.0149(15) 0.0087(15) 0.0126(15)
C6 0.0340(15) 0.0409(14) 0.0331(14) 0.0000(12) 0.0080(12) 0.0063(11)
C7 0.0410(16) 0.0341(13) 0.0347(14) -0.0014(11) 0.0091(12) 0.0054(12)
C8 0.0446(19) 0.060(2) 0.0509(18) 0.0198(15) 0.0090(15) 0.0050(15)
C9 0.0356(16) 0.0399(14) 0.0458(17) -0.0059(13) 0.0099(13) -0.0051(12)
C10 0.052(2) 0.078(3) 0.099(3) 0.017(2) 0.025(2) -0.0115(19)
C11 0.062(3) 0.137(4) 0.090(3) 0.032(3) 0.020(2) -0.006(3)
C12 0.0385(15) 0.0300(12) 0.0324(14) 0.0033(11) 0.0023(12) 0.0038(11)
C13 0.0453(18) 0.0384(15) 0.0572(19) -0.0007(14) 0.0143(15) 0.0042(13)
C14 0.055(2) 0.0532(19) 0.062(2) -0.0019(16) 0.0189(17) 0.0164(16)
C15 0.080(3) 0.0326(15) 0.061(2) -0.0088(14) 0.012(2) 0.0083(16)
C16 0.069(2) 0.0359(16) 0.058(2) -0.0042(15) 0.0058(18) -0.0109(16)
C17 0.0464(18) 0.0381(15) 0.0411(16) -0.0004(12) 0.0104(14) -0.0017(12)
C18 0.0303(14) 0.0378(14) 0.0360(14) 0.0007(12) 0.0060(11) 0.0023(11)
C19 0.0434(17) 0.0415(15) 0.0447(16) 0.0063(13) 0.0012(14) 0.0004(13)
C20 0.058(2) 0.063(2) 0.0493(19) 0.0162(17) -0.0056(17) 0.0037(17)
C21 0.046(2) 0.088(3) 0.0452(19) 0.0019(19) -0.0057(16) -0.0047(18)
C22 0.052(2) 0.062(2) 0.0498(19) -0.0153(16) 0.0044(16) -0.0135(16)
C23 0.0425(17) 0.0421(16) 0.0478(17) -0.0007(13) 0.0064(14) 0.0000(12)
C24 0.0377(15) 0.0341(14) 0.0392(15) 0.0001(11) 0.0071(12) -0.0004(11)
C25 0.0407(16) 0.0410(15) 0.0417(16) -0.0059(12) 0.0104(13) 0.0009(12)
C26 0.070(2) 0.0457(18) 0.0482(19) -0.0022(15) 0.0057(17) 0.0049(16)
C27 0.094(3) 0.066(2) 0.052(2) 0.0056(19) 0.006(2) 0.016(2)
C28 0.072(3) 0.104(3) 0.046(2) -0.015(2) -0.0041(19) 0.016(2)
C29 0.066(3) 0.073(3) 0.063(2) -0.028(2) 0.000(2) 0.001(2)
C30 0.0401(17) 0.0497(17) 0.059(2) -0.0110(15) 0.0146(15) 0.0008(14)
C31 0.0464(17) 0.0339(14) 0.0473(17) -0.0111(13) 0.0137(14) 0.0037(13)
C32 0.051(2) 0.0555(19) 0.055(2) -0.0065(16) 0.0183(16) -0.0019(15)
C33 0.061(3) 0.068(2) 0.079(3) -0.010(2) 0.035(2) -0.0065(19)
C34 0.046(2) 0.074(3) 0.094(3) -0.027(2) 0.017(2) -0.0026(19)
C35 0.048(2) 0.084(3) 0.073(3) -0.015(2) 0.001(2) 0.0141(19)
C36 0.048(2) 0.0556(19) 0.056(2) -0.0002(15) 0.0130(17) 0.0113(15)

loop_
_atom_type_symbol
_atom_type_description
_atom_type_scat_dispersion_real
_atom_type_scat_dispersion_imag
_atom_type_scat_source
C C 0.0033 0.0016 'International Tables Vol C Tables 4.2.6.8 and 6.1.1.4'
H H 0.0000 0.0000 'International Tables Vol C Tables 4.2.6.8 and 6.1.1.4'
N N 0.0061 0.0033 'International Tables Vol C Tables 4.2.6.8 and 6.1.1.4'
O O 0.0106 0.0060 'International Tables Vol C Tables 4.2.6.8 and 6.1.1.4'
P P 0.1023 0.0942 'International Tables Vol C Tables 4.2.6.8 and 6.1.1.4'
S S 0.1246 0.1234 'International Tables Vol C Tables 4.2.6.8 and 6.1.1.4'
Ni Ni 0.3393 1.1124 'International Tables Vol C Tables 4.2.6.8 and 6.1.1.4'

loop_
_geom_angle_atom_site_label_1
_geom_angle_atom_site_label_2
_geom_angle_atom_site_label_3
_geom_angle
O1 Ni N1 95.07(9)
O1 Ni S 174.73(7)
N1 Ni S 88.19(7)
O1 Ni P1 85.55(6)
N1 Ni P1 176.82(7)
S Ni P1 90.97(3)
C9 S Ni 95.13(10)
C18 P1 C24 102.45(13)
C18 P1 C12 104.50(12)
C24 P1 C12 105.09(12)
C18 P1 Ni 121.82(9)
C24 P1 Ni 114.80(9)
C12 P1 Ni 106.67(9)
C25 P2 C31 103.71(14)
C25 P2 C24 104.21(13)
C31 P2 C24 96.46(12)
C1 O1 Ni 126.98(18)
C7 N1 N2 114.1(2)
C7 N1 Ni 126.90(19)
N2 N1 Ni 119.01(17)
C9 N2 N1 113.7(2)
C9 N3 C10 121.6(3)
C9 N3 H3B 119.2
C10 N3 H3B 119.2
O1 C1 C2 116.8(3)
O1 C1 C6 124.5(3)
C2 C1 C6 118.6(3)
C3 C2 C1 122.2(3)
C3 C2 H2A 118.9
C1 C2 H2A 118.9
C2 C3 C4 120.0(3)
C2 C3 H3A 120.0
C4 C3 H3A 120.0
C3 C4 C5 119.1(3)
C3 C4 H4A 120.4
C5 C4 H4A 120.4
C4 C5 C6 123.1(3)
C4 C5 H5A 118.4
C6 C5 H5A 118.4
C5 C6 C1 116.8(3)
C5 C6 C7 119.7(3)
C1 C6 C7 123.3(2)
N1 C7 C6 122.2(3)
N1 C7 C8 120.2(3)
C6 C7 C8 117.5(2)
C7 C8 H8A 109.5
C7 C8 H8B 109.5
H8A C8 H8B 109.5
C7 C8 H8C 109.5
H8A C8 H8C 109.5
H8B C8 H8C 109.5
N2 C9 N3 119.4(3)
N2 C9 S 123.7(2)
N3 C9 S 116.9(2)
N3 C10 C11 114.0(4)
N3 C10 H10A 108.7
C11 C10 H10A 108.7
N3 C10 H10B 108.7
C11 C10 H10B 108.7
H10A C10 H10B 107.6
C10 C11 H11A 109.5
C10 C11 H11B 109.5
H11A C11 H11B 109.5
C10 C11 H11C 109.5
H11A C11 H11C 109.5
H11B C11 H11C 109.5
C17 C12 C13 119.2(3)
C17 C12 P1 122.5(2)
C13 C12 P1 118.2(2)
C14 C13 C12 119.6(3)
C14 C13 H13A 120.2
C12 C13 H13A 120.2
C15 C14 C13 120.8(3)
C15 C14 H14A 119.6
C13 C14 H14A 119.6
C16 C15 C14 120.0(3)
C16 C15 H15A 120.0
C14 C15 H15A 120.0
C15 C16 C17 120.1(3)
C15 C16 H16A 119.9
C17 C16 H16A 119.9
C12 C17 C16 120.2(3)
C12 C17 H17A 119.9
C16 C17 H17A 119.9
C23 C18 C19 118.8(3)
C23 C18 P1 120.2(2)
C19 C18 P1 120.8(2)
C20 C19 C18 120.2(3)
C20 C19 H19A 119.9
C18 C19 H19A 119.9
C21 C20 C19 120.5(3)
C21 C20 H20A 119.8
C19 C20 H20A 119.8
C20 C21 C22 120.1(3)
C20 C21 H21A 119.9
C22 C21 H21A 119.9
C21 C22 C23 120.1(3)
C21 C22 H22A 119.9
C23 C22 H22A 119.9
C22 C23 C18 120.2(3)
C22 C23 H23A 119.9
C18 C23 H23A 119.9
P1 C24 P2 113.98(14)
P1 C24 H24A 108.8
P2 C24 H24A 108.8
P1 C24 H24B 108.8
P2 C24 H24B 108.8
H24A C24 H24B 107.7
C26 C25 C30 118.0(3)
C26 C25 P2 126.3(2)
C30 C25 P2 115.6(2)
C27 C26 C25 121.2(3)
C27 C26 H26A 119.4
C25 C26 H26A 119.4
C26 C27 C28 120.0(4)
C26 C27 H27A 120.0
C28 C27 H27A 120.0
C29 C28 C27 119.8(4)
C29 C28 H28A 120.1
C27 C28 H28A 120.1
C28 C29 C30 120.0(3)
C28 C29 H29A 120.0
C30 C29 H29A 120.0
C29 C30 C25 120.9(3)
C29 C30 H30A 119.6
C25 C30 H30A 119.6
C36 C31 C32 117.7(3)
C36 C31 P2 115.5(2)
C32 C31 P2 126.7(3)
C33 C32 C31 120.3(3)
C33 C32 H32A 119.9
C31 C32 H32A 119.9
C34 C33 C32 121.2(4)
C34 C33 H33A 119.4
C32 C33 H33A 119.4
C33 C34 C35 120.4(4)
C33 C34 H34A 119.8
C35 C34 H34A 119.8
C34 C35 C36 119.1(4)
C34 C35 H35A 120.4
C36 C35 H35A 120.4
C31 C36 C35 121.2(3)
C31 C36 H36A 119.4
C35 C36 H36A 119.4

loop_
_geom_bond_atom_site_label_1
_geom_bond_atom_site_label_2
_geom_bond_distance
Ni O1 1.838(2)
Ni N1 1.902(2)
Ni S 2.1425(9)
Ni P1 2.1961(8)
S C9 1.745(3)
P1 C18 1.813(3)
P1 C24 1.821(3)
P1 C12 1.822(3)
P2 C25 1.834(3)
P2 C31 1.844(3)
P2 C24 1.862(3)
O1 C1 1.307(3)
N1 C7 1.304(3)
N1 N2 1.401(3)
N2 C9 1.284(4)
N3 C9 1.365(4)
N3 C10 1.464(5)
N3 H3B 0.8600
C1 C2 1.399(4)
C1 C6 1.418(4)
C2 C3 1.366(4)
C2 H2A 0.9300
C3 C4 1.371(5)
C3 H3A 0.9300
C4 C5 1.372(4)
C4 H4A 0.9300
C5 C6 1.405(4)
C5 H5A 0.9300
C6 C7 1.448(4)
C7 C8 1.514(4)
C8 H8A 0.9600
C8 H8B 0.9600
C8 H8C 0.9600
C10 C11 1.482(6)
C10 H10A 0.9700
C10 H10B 0.9700
C11 H11A 0.9600
C11 H11B 0.9600
C11 H11C 0.9600
C12 C17 1.383(4)
C12 C13 1.386(4)
C13 C14 1.384(4)
C13 H13A 0.9300
C14 C15 1.366(5)
C14 H14A 0.9300
C15 C16 1.364(5)
C15 H15A 0.9300
C16 C17 1.388(4)
C16 H16A 0.9300
C17 H17A 0.9300
C18 C23 1.393(4)
C18 C19 1.392(4)
C19 C20 1.377(4)
C19 H19A 0.9300
C20 C21 1.368(5)
C20 H20A 0.9300
C21 C22 1.376(5)
C21 H21A 0.9300
C22 C23 1.379(4)
C22 H22A 0.9300
C23 H23A 0.9300
C24 H24A 0.9700
C24 H24B 0.9700
C25 C26 1.387(4)
C25 C30 1.389(4)
C26 C27 1.370(5)
C26 H26A 0.9300
C27 C28 1.384(5)
C27 H27A 0.9300
C28 C29 1.372(6)
C28 H28A 0.9300
C29 C30 1.382(5)
C29 H29A 0.9300
C30 H30A 0.9300
C31 C36 1.372(4)
C31 C32 1.391(4)
C32 C33 1.378(5)
C32 H32A 0.9300
C33 C34 1.340(5)
C33 H33A 0.9300
C34 C35 1.367(6)
C34 H34A 0.9300
C35 C36 1.396(5)
C35 H35A 0.9300
C36 H36A 0.9300

loop_
_geom_torsion_atom_site_label_1
_geom_torsion_atom_site_label_2
_geom_torsion_atom_site_label_3
_geom_torsion_atom_site_label_4
_geom_torsion
O1 Ni S C9 124.2(8)
N1 Ni S C9 -4.16(11)
P1 Ni S C9 172.77(10)
O1 Ni P1 C18 -154.27(12)
N1 Ni P1 C18 104.4(12)
S Ni P1 C18 29.69(11)
O1 Ni P1 C24 -29.78(12)
N1 Ni P1 C24 -131.2(12)
S Ni P1 C24 154.17(10)
O1 Ni P1 C12 86.17(12)
N1 Ni P1 C12 -15.2(13)
S Ni P1 C12 -89.88(10)
N1 Ni O1 C1 -8.6(2)
S Ni O1 C1 -136.8(7)
P1 Ni O1 C1 174.5(2)
O1 Ni N1 C7 7.9(2)
S Ni N1 C7 -176.3(2)
P1 Ni N1 C7 109.0(12)
O1 Ni N1 N2 -170.82(18)
S Ni N1 N2 5.04(17)
P1 Ni N1 N2 -69.7(13)
C7 N1 N2 C9 177.7(2)
Ni N1 N2 C9 -3.5(3)
Ni O1 C1 C2 -177.49(19)
Ni O1 C1 C6 3.1(4)
O1 C1 C2 C3 177.0(3)
C6 C1 C2 C3 -3.6(4)
C1 C2 C3 C4 1.4(5)
C2 C3 C4 C5 1.1(5)
C3 C4 C5 C6 -1.5(5)
C4 C5 C6 C1 -0.7(5)
C4 C5 C6 C7 175.4(3)
O1 C1 C6 C5 -177.5(3)
C2 C1 C6 C5 3.1(4)
O1 C1 C6 C7 6.6(4)
C2 C1 C6 C7 -172.8(2)
N2 N1 C7 C6 177.2(2)
Ni N1 C7 C6 -1.5(4)
N2 N1 C7 C8 -1.5(4)
Ni N1 C7 C8 179.8(2)
C5 C6 C7 N1 176.9(3)
C1 C6 C7 N1 -7.2(4)
C5 C6 C7 C8 -4.3(4)
C1 C6 C7 C8 171.5(3)
N1 N2 C9 N3 179.9(2)
N1 N2 C9 S -1.1(3)
C10 N3 C9 N2 5.0(5)
C10 N3 C9 S -174.1(3)
Ni S C9 N2 4.1(3)
Ni S C9 N3 -176.8(2)
C9 N3 C10 C11 -74.9(4)
C18 P1 C12 C17 124.9(2)
C24 P1 C12 C17 17.4(3)
Ni P1 C12 C17 -104.9(2)
C18 P1 C12 C13 -59.0(2)
C24 P1 C12 C13 -166.5(2)
Ni P1 C12 C13 71.2(2)
C17 C12 C13 C14 -0.6(4)
P1 C12 C13 C14 -176.8(2)
C12 C13 C14 C15 0.2(5)
C13 C14 C15 C16 0.7(5)
C14 C15 C16 C17 -1.4(5)
C13 C12 C17 C16 -0.1(4)
P1 C12 C17 C16 176.0(2)
C15 C16 C17 C12 1.0(5)
C24 P1 C18 C23 -93.3(2)
C12 P1 C18 C23 157.3(2)
Ni P1 C18 C23 36.7(3)
C24 P1 C18 C19 80.8(3)
C12 P1 C18 C19 -28.6(3)
Ni P1 C18 C19 -149.2(2)
C23 C18 C19 C20 0.3(5)
P1 C18 C19 C20 -173.9(3)
C18 C19 C20 C21 0.6(5)
C19 C20 C21 C22 -0.2(6)
C20 C21 C22 C23 -1.1(5)
C21 C22 C23 C18 1.9(5)
C19 C18 C23 C22 -1.5(4)
P1 C18 C23 C22 172.7(2)
C18 P1 C24 P2 69.98(17)
C12 P1 C24 P2 178.95(14)
Ni P1 C24 P2 -64.19(16)
C25 P2 C24 P1 -92.05(17)
C31 P2 C24 P1 162.01(16)
C31 P2 C25 C26 62.8(3)
C24 P2 C25 C26 -37.7(3)
C31 P2 C25 C30 -115.2(2)
C24 P2 C25 C30 144.3(2)
C30 C25 C26 C27 1.7(5)
P2 C25 C26 C27 -176.2(3)
C25 C26 C27 C28 -0.5(6)
C26 C27 C28 C29 -0.5(6)
C27 C28 C29 C30 0.2(6)
C28 C29 C30 C25 1.0(5)
C26 C25 C30 C29 -2.0(5)
P2 C25 C30 C29 176.2(3)
C25 P2 C31 C36 170.8(2)
C24 P2 C31 C36 -82.8(2)
C25 P2 C31 C32 -10.5(3)
C24 P2 C31 C32 95.9(3)
C36 C31 C32 C33 1.0(4)
P2 C31 C32 C33 -177.6(2)
C31 C32 C33 C34 1.5(5)
C32 C33 C34 C35 -1.5(6)
C33 C34 C35 C36 -0.9(6)
C32 C31 C36 C35 -3.4(4)
P2 C31 C36 C35 175.4(3)
C34 C35 C36 C31 3.4(5)
